data_1521823
loop_
_publ_author_name
'Rastsvetaeva, R.K.'

_publ_section_title
;
 Crystal structure of new potasium-barium decavanadate
;
_journal_name_full Kristallografiya
_journal_page_first 1027
_journal_page_last 1028
_journal_volume 44
_journal_year 1999
_chemical_formula_sum 'Ba2 H16 K2 O36 V10'
_chemical_name_systematic 'K2 Ba2 (V10 O28) (H2 O)8'
_space_group_IT_number 14
_symmetry_space_group_name_Hall '-P 2ac'
_symmetry_space_group_name_H-M 'P 1 1 21/a'
_cell_angle_alpha 90
_cell_angle_beta 90
_cell_angle_gamma 127.68
_cell_formula_units_Z 2
_cell_length_a 11.081
_cell_length_b 10.559
_cell_length_c 17.265
_cell_volume 1598.765
_citation_journal_id_ASTM KRISAJ
_cod_data_source_file Rastsvetaeva_KRISAJ_1999_434.cif
_cod_data_source_block H16Ba2K2O36V10
_cod_original_sg_symbol_Hall '-P 2ybc (z,x,y)'
_cod_original_formula_sum 'H16 Ba2 K2 O36 V10'
_cod_database_code 1521823

loop_
_symmetry_equiv_pos_as_xyz
x,y,z
-x+1/2,-y,z+1/2
-x,-y,-z
x-1/2,y,-z-1/2

loop_
_atom_site_label
_atom_site_type_symbol
_atom_site_fract_x
_atom_site_fract_y
_atom_site_fract_z
_atom_site_occupancy
_atom_site_U_iso_or_equiv
O5 O-2 0.5979 0.0261 0.1643 1 0.0
O1 O-2 0.7353 0.213 0.037 1 0.0
O10 O-2 0.3117 0.1129 0.163 1 0.0
O12 O-2 0.9697 0.1028 0.2204 1 0.0
V5 V+5 0.2653 0.0917 0.0593 1 0.0
K1 K+1 0.0174 0.2869 0.0816 1 0.0
O14 O-2 0.1434 0.1286 0.0531 1 0.0
O11 O-2 0.7567 0.4908 0.0307 1 0.0
O6 O-2 0.6135 0.2826 0.1503 1 0.0
O18 O-2 0.4712 0.5344 0.1088 1 0.0
O15 O-2 0.873 0.3601 0.2339 1 0.0
V1 V+5 0.5974 0.9905 0.068 1 0.0
Ba1 Ba+2 0.8388 0.7782 0.1348 1 0.0
O7 O-2 0.3009 0.855 0.1787 1 0.0
V4 V+5 0.2391 0.7818 0.0782 1 0.0
O8 O-2 0.4505 0.2924 0.0378 1 0.0
O4 O-2 0.7248 0.9523 0.0558 1 0.0
V2 V+5 0.6226 0.3031 0.0452 1 0.0
O16 O-2 0.2007 0.4952 0.2249 1 0.0
V3 V+5 0.4486 0.0758 0.1869 1 0.0
O13 O-2 0.1013 0.5939 0.0912 1 0.0
O2 O-2 0.1386 0.8675 0.066 1 0.0
O3 O-2 0.4385 0.0366 0.0534 1 0.0
O17 O-2 0.5451 0.7599 0.2428 1 0.0
O9 O-2 0.415 0.7756 0.0659 1 0.0
